data_7059867
loop_
_publ_author_name
'Drescher, Wiebke'
'Borner, Corinna'
'Kleeberg, Christian'

_publ_section_title
;
 Stability and decomposition of copper(i) boryl complexes:
 [(IDipp)Cu--Bneop], [(IDipp*)Cu--Bneop] and copper clusters
;
_journal_issue 33
_journal_name_full 'New Journal of Chemistry'
_journal_page_first 14957
_journal_page_last 14964
_journal_paper_doi 10.1039/D0NJ03166F
_journal_volume 45
_journal_year 2021
_chemical_formula_moiety 'C54 H72 Cu N4, C10 H20 B O4'
_chemical_formula_sum 'C64 H92 B Cu N4 O4'
_chemical_formula_weight 1055.76
_space_group_crystal_system monoclinic
_space_group_IT_number 15
_space_group_name_Hall '-C 2yc'
_space_group_name_H-M_alt 'C 1 2/c 1'
_atom_sites_solution_hydrogens geom
_atom_sites_solution_primary iterative
_atom_sites_solution_secondary difmap
_audit_creation_method SHELXL-2018/3
_audit_update_record
;
2020-06-05 deposited with the CCDC.	2020-07-28 downloaded from the CCDC.
;
_cell_angle_alpha 90
_cell_angle_beta 97.627(2)
_cell_angle_gamma 90
_cell_formula_units_Z 4
_cell_length_a 16.1031(3)
_cell_length_b 18.2156(3)
_cell_length_c 20.4319(4)
_cell_measurement_reflns_used 20183
_cell_measurement_temperature 100(2)
_cell_measurement_theta_max 77.347
_cell_measurement_theta_min 3.670
_cell_volume 5940.22(19)
_computing_cell_refinement
;
 CrysAlisPro 1.171.40.50a (Rigaku Oxford Diffraction, 2018)
;
_computing_data_collection
;
 CrysAlisPro 1.171.40.50a (Rigaku Oxford Diffraction, 2018)
;
_computing_data_reduction
;
 CrysAlisPro 1.171.40.50a (Rigaku Oxford Diffraction, 2018)
;
_computing_molecular_graphics
;
 K. Brandenburg, 2017, Diamond 4.4.1, Crystal Impact GbR, Bonn, Germany.
;
_computing_publication_material
;
 Olex2 (Dolomanov et al., J. Appl. Cryst., 2009, 42, 339-341)
;
_computing_structure_refinement
;
 SHELXL-2018/3 (G. M. Sheldrick, Acta Cryst., 2015, A71, 3--8)
;
_computing_structure_solution
;
 SHELXT (Ver. 2018/2) (G. M. Sheldrick, Acta Cryst., 2015, A71, 3--8)
;
_diffrn_ambient_environment N~2~
_diffrn_ambient_temperature 100(2)
_diffrn_detector 'CCD plate'
_diffrn_detector_type HyPix
_diffrn_measured_fraction_theta_full 0.998
_diffrn_measured_fraction_theta_max 0.980
_diffrn_measurement_device 'four-circle diffractometer'
_diffrn_measurement_device_type 'XtaLAB Synergy, Single source at home/near, HyPix'
_diffrn_measurement_method \w-scan
_diffrn_radiation_monochromator mirror
_diffrn_radiation_probe x-ray
_diffrn_radiation_type CuK\a
_diffrn_radiation_wavelength 1.54184
_diffrn_reflns_av_R_equivalents 0.0337
_diffrn_reflns_av_unetI/netI 0.0253
_diffrn_reflns_Laue_measured_fraction_full 0.998
_diffrn_reflns_Laue_measured_fraction_max 0.980
_diffrn_reflns_limit_h_max 19
_diffrn_reflns_limit_h_min -20
_diffrn_reflns_limit_k_max 21
_diffrn_reflns_limit_k_min -23
_diffrn_reflns_limit_l_max 25
_diffrn_reflns_limit_l_min -17
_diffrn_reflns_number 33152
_diffrn_reflns_point_group_measured_fraction_full 0.998
_diffrn_reflns_point_group_measured_fraction_max 0.980
_diffrn_reflns_theta_full 67.684
_diffrn_reflns_theta_max 77.725
_diffrn_reflns_theta_min 3.682
_diffrn_source 'micro-focus sealed X-ray tube'
_diffrn_source_type 'PhotonJet (Cu) X-ray Source'
_exptl_absorpt_coefficient_mu 0.891
_exptl_absorpt_correction_T_max 1.000
_exptl_absorpt_correction_T_min 0.784
_exptl_absorpt_correction_type multi-scan
_exptl_absorpt_process_details
;
 CrysAlisPro 1.171.40.50a (Rigaku Oxford Diffraction, 2019)
 Empirical absorption correction using spherical harmonics,
 implemented in SCALE3 ABSPACK scaling algorithm.
 
  Empirical correction (ABSPACK) includes:
     - Absorption correction using spherical harmonics
     - Frame scaling
     - Detector area scaling
;
_exptl_crystal_colour 'clear colourless'
_exptl_crystal_density_diffrn 1.181
_exptl_crystal_description rhombohedron
_exptl_crystal_F_000 2280
_exptl_crystal_recrystallization_method
;
 From a solution in THF colled from rt to -40 deg C.
;
_exptl_crystal_size_max 0.123
_exptl_crystal_size_mid 0.060
_exptl_crystal_size_min 0.047
_refine_diff_density_max 0.416
_refine_diff_density_min -0.339
_refine_diff_density_rms 0.044
_refine_ls_extinction_method none
_refine_ls_goodness_of_fit_ref 1.039
_refine_ls_hydrogen_treatment constr
_refine_ls_matrix_type full
_refine_ls_number_parameters 345
_refine_ls_number_reflns 6219
_refine_ls_number_restraints 0
_refine_ls_restrained_S_all 1.039
_refine_ls_R_factor_all 0.0420
_refine_ls_R_factor_gt 0.0390
_refine_ls_shift/su_max 0.002
_refine_ls_shift/su_mean 0.000
_refine_ls_structure_factor_coef Fsqd
_refine_ls_weighting_details 'w=1/[\s^2^(Fo^2^)+(0.0393P)^2^+7.1922P] where P=(Fo^2^+2Fc^2^)/3'
_refine_ls_weighting_scheme calc
_refine_ls_wR_factor_gt 0.0965
_refine_ls_wR_factor_ref 0.0984
_reflns_number_gt 5748
_reflns_number_total 6219
_reflns_threshold_expression 'I > 2\s(I)'
_cod_data_source_file d0nj03166f2.cif
_cod_data_source_block wo13ck
_cod_depositor_comments 'Adding full bibliography for 7059863--7059868.cif.'
_cod_original_sg_symbol_H-M 'C 2/c'
_cod_database_code 7059867
_shelx_shelxl_version_number 2018/3
_shelx_space_group_comment
;
The symmetry employed for this shelxl refinement is uniquely defined
by the following loop, which should always be used as a source of
symmetry information in preference to the above space-group names.
They are only intended as comments.
;

loop_
_space_group_symop_operation_xyz
'x, y, z'
'-x, y, -z+1/2'
'x+1/2, y+1/2, z'
'-x+1/2, y+1/2, -z+1/2'
'-x, -y, -z'
'x, -y, z-1/2'
'-x+1/2, -y+1/2, -z'
'x+1/2, -y+1/2, z-1/2'

loop_
_atom_site_label
_atom_site_type_symbol
_atom_site_fract_x
_atom_site_fract_y
_atom_site_fract_z
_atom_site_U_iso_or_equiv
_atom_site_adp_type
_atom_site_occupancy
_atom_site_site_symmetry_order
_atom_site_calc_flag
_atom_site_refinement_flags_posn
_atom_site_refinement_flags_adp
_atom_site_refinement_flags_occupancy
_atom_site_disorder_assembly
_atom_site_disorder_group
Cu1 Cu 1.000000 0.59878(2) 0.750000 0.01803(9) Uani 1 2 d S T P . .
N1 N 0.82946(7) 0.65830(6) 0.74886(6) 0.0191(2) Uani 1 1 d . . . . .
N2 N 0.82571(7) 0.54179(6) 0.73836(6) 0.0197(2) Uani 1 1 d . . . . .
C1 C 0.88002(8) 0.59930(7) 0.74431(6) 0.0190(3) Uani 1 1 d . . . . .
C2 C 0.74630(8) 0.63758(8) 0.74711(7) 0.0217(3) Uani 1 1 d . . . . .
H2 H 0.700081 0.669165 0.750382 0.026 Uiso 1 1 calc R U . . .
C3 C 0.74368(8) 0.56464(8) 0.73995(7) 0.0220(3) Uani 1 1 d . . . . .
H3 H 0.695262 0.534370 0.736609 0.026 Uiso 1 1 calc R U . . .
C4 C 0.85688(8) 0.73260(8) 0.76321(8) 0.0240(3) Uani 1 1 d . . . . .
C5 C 0.86941(9) 0.75212(9) 0.82982(8) 0.0300(3) Uani 1 1 d . . . . .
C6 C 0.89229(11) 0.82509(10) 0.84393(10) 0.0399(4) Uani 1 1 d . . . . .
H6 H 0.901606 0.841263 0.888505 0.048 Uiso 1 1 calc R U . . .
C7 C 0.90145(11) 0.87379(9) 0.79360(12) 0.0462(5) Uani 1 1 d . . . . .
H7 H 0.917198 0.923083 0.804144 0.055 Uiso 1 1 calc R U . . .
C8 C 0.88818(10) 0.85226(9) 0.72821(11) 0.0414(4) Uani 1 1 d . . . . .
H8 H 0.895130 0.886967 0.694658 0.050 Uiso 1 1 calc R U . . .
C9 C 0.86475(9) 0.78046(9) 0.71057(9) 0.0316(3) Uani 1 1 d . . . . .
C10 C 0.85997(10) 0.69710(10) 0.88482(8) 0.0333(3) Uani 1 1 d . . . . .
H10 H 0.835158 0.651284 0.863474 0.040 Uiso 1 1 calc R U . . .
C11 C 0.94402(13) 0.67686(13) 0.92304(11) 0.0519(5) Uani 1 1 d . . . . .
H11A H 0.979332 0.654197 0.893099 0.078 Uiso 1 1 calc R U . . .
H11B H 0.935579 0.642094 0.958166 0.078 Uiso 1 1 calc R U . . .
H11C H 0.971490 0.721197 0.942572 0.078 Uiso 1 1 calc R U . . .
C12 C 0.80051(13) 0.72462(12) 0.93131(10) 0.0463(5) Uani 1 1 d . . . . .
H12A H 0.821579 0.771046 0.951313 0.070 Uiso 1 1 calc R U . . .
H12B H 0.796805 0.688170 0.966075 0.070 Uiso 1 1 calc R U . . .
H12C H 0.744830 0.732403 0.906496 0.070 Uiso 1 1 calc R U . . .
C13 C 0.84976(11) 0.75476(11) 0.63888(9) 0.0392(4) Uani 1 1 d . . . . .
H13 H 0.879931 0.707043 0.636508 0.047 Uiso 1 1 calc R U . . .
C14 C 0.88426(12) 0.80788(13) 0.59073(11) 0.0548(6) Uani 1 1 d . . . . .
H14A H 0.853279 0.854273 0.589520 0.082 Uiso 1 1 calc R U . . .
H14B H 0.877761 0.786150 0.546467 0.082 Uiso 1 1 calc R U . . .
H14C H 0.943758 0.817118 0.605473 0.082 Uiso 1 1 calc R U . . .
C15 C 0.75664(13) 0.74081(13) 0.61335(10) 0.0514(5) Uani 1 1 d . . . . .
H15A H 0.735865 0.700152 0.638079 0.077 Uiso 1 1 calc R U . . .
H15B H 0.750750 0.728221 0.566333 0.077 Uiso 1 1 calc R U . . .
H15C H 0.724113 0.785185 0.619429 0.077 Uiso 1 1 calc R U . . .
C16 C 0.84591(9) 0.46626(8) 0.72618(8) 0.0248(3) Uani 1 1 d . . . . .
C17 C 0.83030(9) 0.44203(9) 0.66074(8) 0.0301(3) Uani 1 1 d . . . . .
C18 C 0.84456(11) 0.36759(10) 0.64962(10) 0.0408(4) Uani 1 1 d . . . . .
H18 H 0.834601 0.348523 0.606006 0.049 Uiso 1 1 calc R U . . .
C19 C 0.87300(12) 0.32158(9) 0.70150(12) 0.0464(5) Uani 1 1 d . . . . .
H19 H 0.882304 0.271172 0.693040 0.056 Uiso 1 1 calc R U . . .
C20 C 0.88814(11) 0.34753(9) 0.76540(11) 0.0412(4) Uani 1 1 d . . . . .
H20 H 0.908170 0.314767 0.800109 0.049 Uiso 1 1 calc R U . . .
C21 C 0.87453(9) 0.42125(9) 0.77998(9) 0.0306(3) Uani 1 1 d . . . . .
C22 C 0.79995(10) 0.49424(10) 0.60442(8) 0.0339(4) Uani 1 1 d . . . . .
H22 H 0.767147 0.533879 0.623120 0.041 Uiso 1 1 calc R U . . .
C23 C 0.87409(12) 0.53115(11) 0.57771(9) 0.0437(4) Uani 1 1 d . . . . .
H23A H 0.910990 0.553562 0.614296 0.065 Uiso 1 1 calc R U . . .
H23B H 0.853254 0.569164 0.545748 0.065 Uiso 1 1 calc R U . . .
H23C H 0.905446 0.494343 0.556020 0.065 Uiso 1 1 calc R U . . .
C24 C 0.74198(13) 0.45827(13) 0.54838(10) 0.0486(5) Uani 1 1 d . . . . .
H24A H 0.773953 0.423234 0.525245 0.073 Uiso 1 1 calc R U . . .
H24B H 0.717952 0.496074 0.517362 0.073 Uiso 1 1 calc R U . . .
H24C H 0.696805 0.432406 0.566531 0.073 Uiso 1 1 calc R U . . .
C25 C 0.88769(11) 0.45092(10) 0.85005(9) 0.0362(4) Uani 1 1 d . . . . .
H25 H 0.916133 0.499617 0.848916 0.043 Uiso 1 1 calc R U . . .
C26 C 0.94347(12) 0.40191(12) 0.89844(11) 0.0511(5) Uani 1 1 d . . . . .
H26A H 0.914215 0.355775 0.904709 0.077 Uiso 1 1 calc R U . . .
H26B H 0.956080 0.427158 0.940950 0.077 Uiso 1 1 calc R U . . .
H26C H 0.995796 0.391421 0.880629 0.077 Uiso 1 1 calc R U . . .
C27 C 0.80417(13) 0.46352(12) 0.87718(10) 0.0477(5) Uani 1 1 d . . . . .
H27A H 0.769535 0.497781 0.848338 0.072 Uiso 1 1 calc R U . . .
H27B H 0.815182 0.484155 0.921785 0.072 Uiso 1 1 calc R U . . .
H27C H 0.774580 0.416666 0.878695 0.072 Uiso 1 1 calc R U . . .
O1 O 0.56320(6) 0.61622(6) 0.72393(5) 0.0282(2) Uani 1 1 d . . . . .
O2 O 0.45698(8) 0.52191(6) 0.69908(6) 0.0388(3) Uani 1 1 d . . . . .
C28 C 0.53160(10) 0.65463(9) 0.66631(8) 0.0296(3) Uani 1 1 d . . . . .
H28A H 0.577804 0.682156 0.650103 0.036 Uiso 1 1 calc R U . . .
H28B H 0.489388 0.690655 0.677016 0.036 Uiso 1 1 calc R U . . .
C29 C 0.49140(10) 0.60363(9) 0.61165(8) 0.0296(3) Uani 1 1 d . . . . .
C30 C 0.42479(11) 0.55895(10) 0.64059(8) 0.0370(4) Uani 1 1 d . . . . .
H30A H 0.379190 0.592182 0.650005 0.044 Uiso 1 1 calc R U . . .
H30B H 0.400480 0.522565 0.607467 0.044 Uiso 1 1 calc R U . . .
C31 C 0.45055(12) 0.64896(11) 0.55356(9) 0.0420(4) Uani 1 1 d . . . . .
H31A H 0.408397 0.681590 0.568389 0.063 Uiso 1 1 calc R U . . .
H31B H 0.423589 0.616117 0.519117 0.063 Uiso 1 1 calc R U . . .
H31C H 0.493341 0.678353 0.535760 0.063 Uiso 1 1 calc R U . . .
C32 C 0.55863(13) 0.55393(11) 0.58931(9) 0.0454(5) Uani 1 1 d . . . . .
H32A H 0.598803 0.583753 0.568830 0.068 Uiso 1 1 calc R U . . .
H32B H 0.532314 0.518203 0.557170 0.068 Uiso 1 1 calc R U . . .
H32C H 0.587936 0.527932 0.627577 0.068 Uiso 1 1 calc R U . . .
B1 B 0.500000 0.56941(13) 0.750000 0.0259(5) Uani 1 2 d S T P . .

loop_
_atom_site_aniso_label
_atom_site_aniso_U_11
_atom_site_aniso_U_22
_atom_site_aniso_U_33
_atom_site_aniso_U_23
_atom_site_aniso_U_13
_atom_site_aniso_U_12
Cu1 0.01192(14) 0.01908(15) 0.02342(15) 0.000 0.00358(10) 0.000
N1 0.0128(5) 0.0206(6) 0.0244(6) -0.0010(4) 0.0038(4) 0.0000(4)
N2 0.0136(5) 0.0209(6) 0.0248(6) -0.0029(4) 0.0037(4) -0.0016(4)
C1 0.0161(6) 0.0210(6) 0.0202(6) -0.0005(5) 0.0030(5) 0.0000(5)
C2 0.0130(6) 0.0273(7) 0.0247(7) -0.0014(5) 0.0024(5) 0.0001(5)
C3 0.0134(6) 0.0277(7) 0.0252(7) -0.0029(5) 0.0030(5) -0.0018(5)
C4 0.0144(6) 0.0198(7) 0.0385(8) -0.0025(6) 0.0063(6) 0.0008(5)
C5 0.0186(7) 0.0284(8) 0.0435(9) -0.0098(7) 0.0060(6) 0.0000(6)
C6 0.0268(8) 0.0324(9) 0.0613(12) -0.0193(8) 0.0088(8) -0.0028(7)
C7 0.0260(8) 0.0199(8) 0.0930(16) -0.0105(9) 0.0096(9) 0.0004(6)
C8 0.0236(8) 0.0255(8) 0.0763(13) 0.0105(8) 0.0113(8) 0.0021(6)
C9 0.0172(7) 0.0257(7) 0.0528(10) 0.0079(7) 0.0082(6) 0.0034(6)
C10 0.0308(8) 0.0366(9) 0.0319(8) -0.0074(7) 0.0023(6) 0.0002(7)
C11 0.0384(10) 0.0550(12) 0.0608(13) 0.0004(10) 0.0010(9) 0.0080(9)
C12 0.0473(11) 0.0509(11) 0.0431(10) 0.0048(8) 0.0144(9) 0.0128(9)
C13 0.0294(8) 0.0457(10) 0.0431(10) 0.0173(8) 0.0073(7) 0.0016(7)
C14 0.0335(10) 0.0733(14) 0.0585(12) 0.0335(11) 0.0090(9) 0.0005(9)
C15 0.0383(10) 0.0716(14) 0.0428(10) 0.0174(10) 0.0002(8) -0.0090(9)
C16 0.0168(6) 0.0205(7) 0.0386(8) -0.0038(6) 0.0092(6) -0.0018(5)
C17 0.0213(7) 0.0280(8) 0.0431(9) -0.0099(6) 0.0116(6) -0.0046(6)
C18 0.0341(9) 0.0305(9) 0.0613(12) -0.0187(8) 0.0189(8) -0.0073(7)
C19 0.0357(9) 0.0217(8) 0.0874(15) -0.0097(9) 0.0290(10) -0.0027(7)
C20 0.0298(8) 0.0260(8) 0.0712(13) 0.0105(8) 0.0195(8) 0.0038(6)
C21 0.0200(7) 0.0259(7) 0.0481(9) 0.0051(7) 0.0118(6) -0.0004(6)
C22 0.0315(8) 0.0386(9) 0.0322(8) -0.0125(7) 0.0069(7) -0.0028(7)
C23 0.0430(10) 0.0500(11) 0.0376(9) -0.0017(8) 0.0038(8) -0.0132(8)
C24 0.0396(10) 0.0644(13) 0.0421(10) -0.0174(9) 0.0063(8) -0.0132(9)
C25 0.0305(8) 0.0381(9) 0.0405(9) 0.0122(7) 0.0062(7) 0.0037(7)
C26 0.0322(9) 0.0646(13) 0.0567(12) 0.0263(10) 0.0072(9) 0.0082(9)
C27 0.0428(10) 0.0631(13) 0.0392(10) 0.0133(9) 0.0124(8) 0.0198(9)
O1 0.0159(5) 0.0387(6) 0.0296(5) -0.0044(4) 0.0012(4) -0.0004(4)
O2 0.0554(8) 0.0279(6) 0.0292(6) 0.0028(4) -0.0089(5) -0.0136(5)
C28 0.0235(7) 0.0291(8) 0.0370(8) 0.0005(6) 0.0073(6) -0.0035(6)
C29 0.0266(8) 0.0327(8) 0.0283(8) 0.0029(6) -0.0011(6) 0.0020(6)
C30 0.0365(9) 0.0406(9) 0.0305(8) 0.0046(7) -0.0077(7) -0.0130(7)
C31 0.0350(9) 0.0515(11) 0.0382(9) 0.0153(8) 0.0007(7) 0.0033(8)
C32 0.0494(11) 0.0536(11) 0.0317(9) -0.0073(8) -0.0002(8) 0.0160(9)
B1 0.0257(11) 0.0224(11) 0.0282(11) 0.000 -0.0014(9) 0.000

loop_
_atom_type_symbol
_atom_type_description
_atom_type_scat_dispersion_real
_atom_type_scat_dispersion_imag
_atom_type_scat_source
C C 0.0181 0.0091 'International Tables Vol C Tables 4.2.6.8 and 6.1.1.4'
H H 0.0000 0.0000 'International Tables Vol C Tables 4.2.6.8 and 6.1.1.4'
B B 0.0090 0.0039 'International Tables Vol C Tables 4.2.6.8 and 6.1.1.4'
Cu Cu -1.9646 0.5888 'International Tables Vol C Tables 4.2.6.8 and 6.1.1.4'
N N 0.0311 0.0180 'International Tables Vol C Tables 4.2.6.8 and 6.1.1.4'
O O 0.0492 0.0322 'International Tables Vol C Tables 4.2.6.8 and 6.1.1.4'

loop_
_geom_angle_atom_site_label_1
_geom_angle_atom_site_label_2
_geom_angle_atom_site_label_3
_geom_angle
_geom_angle_site_symmetry_1
_geom_angle_site_symmetry_3
_geom_angle_publ_flag
C1 Cu1 C1 179.44(8) 2_756 . ?
C1 N1 C2 111.61(11) . . ?
C1 N1 C4 125.89(11) . . ?
C2 N1 C4 121.95(11) . . ?
C1 N2 C3 111.68(11) . . ?
C1 N2 C16 126.36(11) . . ?
C3 N2 C16 121.76(11) . . ?
N1 C1 N2 103.37(11) . . ?
N1 C1 Cu1 127.37(10) . . ?
N2 C1 Cu1 129.18(10) . . ?
C3 C2 N1 106.82(12) . . ?
C3 C2 H2 126.6 . . ?
N1 C2 H2 126.6 . . ?
C2 C3 N2 106.50(12) . . ?
C2 C3 H3 126.7 . . ?
N2 C3 H3 126.7 . . ?
C5 C4 C9 124.98(14) . . ?
C5 C4 N1 116.00(13) . . ?
C9 C4 N1 118.93(14) . . ?
C4 C5 C6 116.30(16) . . ?
C4 C5 C10 122.31(14) . . ?
C6 C5 C10 121.38(16) . . ?
C7 C6 C5 120.54(18) . . ?
C7 C6 H6 119.7 . . ?
C5 C6 H6 119.7 . . ?
C6 C7 C8 121.32(16) . . ?
C6 C7 H7 119.3 . . ?
C8 C7 H7 119.3 . . ?
C7 C8 C9 121.18(17) . . ?
C7 C8 H8 119.4 . . ?
C9 C8 H8 119.4 . . ?
C8 C9 C4 115.67(17) . . ?
C8 C9 C13 122.58(16) . . ?
C4 C9 C13 121.75(14) . . ?
C11 C10 C12 110.59(16) . . ?
C11 C10 C5 111.66(15) . . ?
C12 C10 C5 112.05(14) . . ?
C11 C10 H10 107.4 . . ?
C12 C10 H10 107.4 . . ?
C5 C10 H10 107.4 . . ?
C10 C11 H11A 109.5 . . ?
C10 C11 H11B 109.5 . . ?
H11A C11 H11B 109.5 . . ?
C10 C11 H11C 109.5 . . ?
H11A C11 H11C 109.5 . . ?
H11B C11 H11C 109.5 . . ?
C10 C12 H12A 109.5 . . ?
C10 C12 H12B 109.5 . . ?
H12A C12 H12B 109.5 . . ?
C10 C12 H12C 109.5 . . ?
H12A C12 H12C 109.5 . . ?
H12B C12 H12C 109.5 . . ?
C9 C13 C14 113.39(17) . . ?
C9 C13 C15 113.45(15) . . ?
C14 C13 C15 107.78(15) . . ?
C9 C13 H13 107.3 . . ?
C14 C13 H13 107.3 . . ?
C15 C13 H13 107.3 . . ?
C13 C14 H14A 109.5 . . ?
C13 C14 H14B 109.5 . . ?
H14A C14 H14B 109.5 . . ?
C13 C14 H14C 109.5 . . ?
H14A C14 H14C 109.5 . . ?
H14B C14 H14C 109.5 . . ?
C13 C15 H15A 109.5 . . ?
C13 C15 H15B 109.5 . . ?
H15A C15 H15B 109.5 . . ?
C13 C15 H15C 109.5 . . ?
H15A C15 H15C 109.5 . . ?
H15B C15 H15C 109.5 . . ?
C17 C16 C21 124.38(14) . . ?
C17 C16 N2 116.72(14) . . ?
C21 C16 N2 118.78(14) . . ?
C16 C17 C18 116.64(16) . . ?
C16 C17 C22 121.63(13) . . ?
C18 C17 C22 121.73(16) . . ?
C19 C18 C17 120.56(17) . . ?
C19 C18 H18 119.7 . . ?
C17 C18 H18 119.7 . . ?
C20 C19 C18 121.17(16) . . ?
C20 C19 H19 119.4 . . ?
C18 C19 H19 119.4 . . ?
C19 C20 C21 121.16(18) . . ?
C19 C20 H20 119.4 . . ?
C21 C20 H20 119.4 . . ?
C20 C21 C16 116.08(16) . . ?
C20 C21 C25 122.42(16) . . ?
C16 C21 C25 121.48(14) . . ?
C17 C22 C24 113.71(15) . . ?
C17 C22 C23 110.86(14) . . ?
C24 C22 C23 110.43(14) . . ?
C17 C22 H22 107.2 . . ?
C24 C22 H22 107.2 . . ?
C23 C22 H22 107.2 . . ?
C22 C23 H23A 109.5 . . ?
C22 C23 H23B 109.5 . . ?
H23A C23 H23B 109.5 . . ?
C22 C23 H23C 109.5 . . ?
H23A C23 H23C 109.5 . . ?
H23B C23 H23C 109.5 . . ?
C22 C24 H24A 109.5 . . ?
C22 C24 H24B 109.5 . . ?
H24A C24 H24B 109.5 . . ?
C22 C24 H24C 109.5 . . ?
H24A C24 H24C 109.5 . . ?
H24B C24 H24C 109.5 . . ?
C21 C25 C26 113.43(16) . . ?
C21 C25 C27 111.93(15) . . ?
C26 C25 C27 108.68(15) . . ?
C21 C25 H25 107.5 . . ?
C26 C25 H25 107.5 . . ?
C27 C25 H25 107.5 . . ?
C25 C26 H26A 109.5 . . ?
C25 C26 H26B 109.5 . . ?
H26A C26 H26B 109.5 . . ?
C25 C26 H26C 109.5 . . ?
H26A C26 H26C 109.5 . . ?
H26B C26 H26C 109.5 . . ?
C25 C27 H27A 109.5 . . ?
C25 C27 H27B 109.5 . . ?
H27A C27 H27B 109.5 . . ?
C25 C27 H27C 109.5 . . ?
H27A C27 H27C 109.5 . . ?
H27B C27 H27C 109.5 . . ?
C28 O1 B1 113.48(9) . . ?
C30 O2 B1 114.07(13) . . ?
O1 C28 C29 112.37(13) . . ?
O1 C28 H28A 109.1 . . ?
C29 C28 H28A 109.1 . . ?
O1 C28 H28B 109.1 . . ?
C29 C28 H28B 109.1 . . ?
H28A C28 H28B 107.9 . . ?
C31 C29 C30 109.75(14) . . ?
C31 C29 C32 109.80(14) . . ?
C30 C29 C32 111.23(15) . . ?
C31 C29 C28 109.72(14) . . ?
C30 C29 C28 106.99(13) . . ?
C32 C29 C28 109.29(14) . . ?
O2 C30 C29 112.66(14) . . ?
O2 C30 H30A 109.1 . . ?
C29 C30 H30A 109.1 . . ?
O2 C30 H30B 109.1 . . ?
C29 C30 H30B 109.1 . . ?
H30A C30 H30B 107.8 . . ?
C29 C31 H31A 109.5 . . ?
C29 C31 H31B 109.5 . . ?
H31A C31 H31B 109.5 . . ?
C29 C31 H31C 109.5 . . ?
H31A C31 H31C 109.5 . . ?
H31B C31 H31C 109.5 . . ?
C29 C32 H32A 109.5 . . ?
C29 C32 H32B 109.5 . . ?
H32A C32 H32B 109.5 . . ?
C29 C32 H32C 109.5 . . ?
H32A C32 H32C 109.5 . . ?
H32B C32 H32C 109.5 . . ?
O2 B1 O2 107.07(18) 2_656 . ?
O2 B1 O1 108.35(7) 2_656 . ?
O2 B1 O1 111.71(6) . . ?
O2 B1 O1 111.72(6) 2_656 2_656 ?
O2 B1 O1 108.35(7) . 2_656 ?
O1 B1 O1 109.63(17) . 2_656 ?

loop_
_geom_bond_atom_site_label_1
_geom_bond_atom_site_label_2
_geom_bond_distance
_geom_bond_site_symmetry_2
_geom_bond_publ_flag
Cu1 C1 1.9201(13) 2_756 ?
Cu1 C1 1.9201(13) . ?
N1 C1 1.3589(17) . ?
N1 C2 1.3872(17) . ?
N1 C4 1.4418(18) . ?
N2 C1 1.3597(17) . ?
N2 C3 1.3893(17) . ?
N2 C16 1.4431(17) . ?
C2 C3 1.337(2) . ?
C2 H2 0.9500 . ?
C3 H3 0.9500 . ?
C4 C5 1.395(2) . ?
C4 C9 1.403(2) . ?
C5 C6 1.399(2) . ?
C5 C10 1.528(2) . ?
C6 C7 1.381(3) . ?
C6 H6 0.9500 . ?
C7 C8 1.381(3) . ?
C7 H7 0.9500 . ?
C8 C9 1.395(2) . ?
C8 H8 0.9500 . ?
C9 C13 1.526(3) . ?
C10 C11 1.516(3) . ?
C10 C12 1.520(2) . ?
C10 H10 1.0000 . ?
C11 H11A 0.9800 . ?
C11 H11B 0.9800 . ?
C11 H11C 0.9800 . ?
C12 H12A 0.9800 . ?
C12 H12B 0.9800 . ?
C12 H12C 0.9800 . ?
C13 C14 1.536(2) . ?
C13 C15 1.542(3) . ?
C13 H13 1.0000 . ?
C14 H14A 0.9800 . ?
C14 H14B 0.9800 . ?
C14 H14C 0.9800 . ?
C15 H15A 0.9800 . ?
C15 H15B 0.9800 . ?
C15 H15C 0.9800 . ?
C16 C17 1.399(2) . ?
C16 C21 1.399(2) . ?
C17 C18 1.399(2) . ?
C17 C22 1.522(2) . ?
C18 C19 1.381(3) . ?
C18 H18 0.9500 . ?
C19 C20 1.379(3) . ?
C19 H19 0.9500 . ?
C20 C21 1.399(2) . ?
C20 H20 0.9500 . ?
C21 C25 1.519(3) . ?
C22 C24 1.526(2) . ?
C22 C23 1.532(2) . ?
C22 H22 1.0000 . ?
C23 H23A 0.9800 . ?
C23 H23B 0.9800 . ?
C23 H23C 0.9800 . ?
C24 H24A 0.9800 . ?
C24 H24B 0.9800 . ?
C24 H24C 0.9800 . ?
C25 C26 1.532(2) . ?
C25 C27 1.538(2) . ?
C25 H25 1.0000 . ?
C26 H26A 0.9800 . ?
C26 H26B 0.9800 . ?
C26 H26C 0.9800 . ?
C27 H27A 0.9800 . ?
C27 H27B 0.9800 . ?
C27 H27C 0.9800 . ?
O1 C28 1.4055(19) . ?
O1 B1 1.4800(17) . ?
O2 C30 1.4100(19) . ?
O2 B1 1.4558(18) . ?
C28 C29 1.529(2) . ?
C28 H28A 0.9900 . ?
C28 H28B 0.9900 . ?
C29 C31 1.522(2) . ?
C29 C30 1.527(2) . ?
C29 C32 1.527(2) . ?
C30 H30A 0.9900 . ?
C30 H30B 0.9900 . ?
C31 H31A 0.9800 . ?
C31 H31B 0.9800 . ?
C31 H31C 0.9800 . ?
C32 H32A 0.9800 . ?
C32 H32B 0.9800 . ?
C32 H32C 0.9800 . ?

loop_
_geom_torsion_atom_site_label_1
_geom_torsion_atom_site_label_2
_geom_torsion_atom_site_label_3
_geom_torsion_atom_site_label_4
_geom_torsion
_geom_torsion_site_symmetry_1
_geom_torsion_site_symmetry_2
_geom_torsion_site_symmetry_3
_geom_torsion_site_symmetry_4
_geom_torsion_publ_flag
C2 N1 C1 N2 1.19(15) . . . . ?
C4 N1 C1 N2 172.76(12) . . . . ?
C2 N1 C1 Cu1 -175.78(10) . . . . ?
C4 N1 C1 Cu1 -4.2(2) . . . . ?
C3 N2 C1 N1 -0.66(15) . . . . ?
C16 N2 C1 N1 174.31(13) . . . . ?
C3 N2 C1 Cu1 176.23(10) . . . . ?
C16 N2 C1 Cu1 -8.8(2) . . . . ?
C1 N1 C2 C3 -1.30(16) . . . . ?
C4 N1 C2 C3 -173.25(13) . . . . ?
N1 C2 C3 N2 0.81(15) . . . . ?
C1 N2 C3 C2 -0.10(16) . . . . ?
C16 N2 C3 C2 -175.34(13) . . . . ?
C1 N1 C4 C5 -90.08(16) . . . . ?
C2 N1 C4 C5 80.68(17) . . . . ?
C1 N1 C4 C9 93.18(17) . . . . ?
C2 N1 C4 C9 -96.06(16) . . . . ?
C9 C4 C5 C6 -0.6(2) . . . . ?
N1 C4 C5 C6 -177.16(13) . . . . ?
C9 C4 C5 C10 -179.87(14) . . . . ?
N1 C4 C5 C10 3.6(2) . . . . ?
C4 C5 C6 C7 0.0(2) . . . . ?
C10 C5 C6 C7 179.25(15) . . . . ?
C5 C6 C7 C8 0.2(3) . . . . ?
C6 C7 C8 C9 0.2(3) . . . . ?
C7 C8 C9 C4 -0.7(2) . . . . ?
C7 C8 C9 C13 -179.86(15) . . . . ?
C5 C4 C9 C8 1.0(2) . . . . ?
N1 C4 C9 C8 177.42(13) . . . . ?
C5 C4 C9 C13 -179.87(14) . . . . ?
N1 C4 C9 C13 -3.4(2) . . . . ?
C4 C5 C10 C11 108.32(18) . . . . ?
C6 C5 C10 C11 -70.9(2) . . . . ?
C4 C5 C10 C12 -126.99(17) . . . . ?
C6 C5 C10 C12 53.8(2) . . . . ?
C8 C9 C13 C14 14.9(2) . . . . ?
C4 C9 C13 C14 -164.16(15) . . . . ?
C8 C9 C13 C15 -108.48(19) . . . . ?
C4 C9 C13 C15 72.5(2) . . . . ?
C1 N2 C16 C17 -97.49(17) . . . . ?
C3 N2 C16 C17 77.02(17) . . . . ?
C1 N2 C16 C21 86.33(17) . . . . ?
C3 N2 C16 C21 -99.16(16) . . . . ?
C21 C16 C17 C18 0.1(2) . . . . ?
N2 C16 C17 C18 -175.81(13) . . . . ?
C21 C16 C17 C22 -179.41(14) . . . . ?
N2 C16 C17 C22 4.6(2) . . . . ?
C16 C17 C18 C19 -0.3(2) . . . . ?
C22 C17 C18 C19 179.26(15) . . . . ?
C17 C18 C19 C20 -0.1(3) . . . . ?
C18 C19 C20 C21 0.6(3) . . . . ?
C19 C20 C21 C16 -0.7(2) . . . . ?
C19 C20 C21 C25 177.82(15) . . . . ?
C17 C16 C21 C20 0.3(2) . . . . ?
N2 C16 C21 C20 176.21(13) . . . . ?
C17 C16 C21 C25 -178.17(14) . . . . ?
N2 C16 C21 C25 -2.3(2) . . . . ?
C16 C17 C22 C24 -147.35(15) . . . . ?
C18 C17 C22 C24 33.1(2) . . . . ?
C16 C17 C22 C23 87.52(17) . . . . ?
C18 C17 C22 C23 -92.00(18) . . . . ?
C20 C21 C25 C26 19.5(2) . . . . ?
C16 C21 C25 C26 -162.12(15) . . . . ?
C20 C21 C25 C27 -103.97(18) . . . . ?
C16 C21 C25 C27 74.46(19) . . . . ?
B1 O1 C28 C29 -55.24(16) . . . . ?
O1 C28 C29 C31 174.10(13) . . . . ?
O1 C28 C29 C30 55.09(17) . . . . ?
O1 C28 C29 C32 -65.45(17) . . . . ?
B1 O2 C30 C29 54.49(19) . . . . ?
C31 C29 C30 O2 -173.42(15) . . . . ?
C32 C29 C30 O2 64.87(19) . . . . ?
C28 C29 C30 O2 -54.43(19) . . . . ?
C30 O2 B1 O2 -169.05(15) . . . 2_656 ?
C30 O2 B1 O1 -50.57(18) . . . . ?
C30 O2 B1 O1 70.30(16) . . . 2_656 ?
C28 O1 B1 O2 168.80(11) . . . 2_656 ?
C28 O1 B1 O2 51.09(17) . . . . ?
C28 O1 B1 O1 -69.04(10) . . . 2_656 ?
